data_7104905
loop_
_publ_author_name
'Bailey, Patrick D.'
'Clingan, Paul D.'
'Mills, Timothy J.'
'Price, Richard A.'
'Pritchard, Robin G.'

_publ_section_title
;
 Total synthesis of (--)-raumacline
;
_journal_coden_ASTM CHCOFS
_journal_issue 22
_journal_name_full
;
 Chemical Communications (Cambridge, United Kingdom)
;
_journal_page_first 2800
_journal_page_last 2801
_journal_paper_doi 10.1039/b310274b
_journal_year 2003
_chemical_compound_source 'synthesis as described'
_chemical_formula_moiety 'C26 H28 N3 O2'
_chemical_formula_sum 'C26 H27 N3 O2'
_chemical_formula_weight 413.51
_space_group_IT_number 4
_symmetry_cell_setting monoclinic
_symmetry_Int_Tables_number 4
_symmetry_space_group_name_Hall 'P 2yb'
_symmetry_space_group_name_H-M 'P 1 21 1'
_atom_sites_solution_hydrogens geom
_atom_sites_solution_primary direct
_atom_sites_solution_secondary difmap
_audit_conform_dict_location ftp://ftp.iucr.org/pub/cif_core.dic
_audit_conform_dict_name cif_core.dic
_audit_conform_dict_version 2.2
_audit_creation_date 2002-10-04T11:18:21-00:00
_audit_creation_method 'WinGX routine CIF_UPDATE'
_cell_angle_alpha 90
_cell_angle_beta 90.388(2)
_cell_angle_gamma 90
_cell_formula_units_Z 2
_cell_length_a 10.3050(4)
_cell_length_b 7.2730(3)
_cell_length_c 14.2530(8)
_cell_measurement_reflns_used 12661
_cell_measurement_temperature 150(2)
_cell_measurement_theta_max 27.485
_cell_measurement_theta_min 0.998
_cell_measurement_wavelength 0.71073
_cell_volume 1068.21(9)
_computing_cell_refinement 'HKL Scalepack (Otwinowski & Minor 1997)'
_computing_data_collection 'Collect (Nonius BV, 1997-2000)'
_computing_data_reduction 'HKL Denzo and Scalepack (Otwinowski & Minor 1997)'
_computing_molecular_graphics 'Ortep-3 for Windows (Farrugia, 1997)'
_computing_publication_material 'WinGX publication routines (Farrugia, 1999)'
_computing_structure_refinement 'SHELXL-97 (Sheldrick, 1997)'
_computing_structure_solution 'SHELXS-97 (Sheldrick, 1997)'
_diffrn_ambient_temperature 150(2)
_diffrn_detector 'CCD plate'
_diffrn_measured_fraction_theta_full 0.979
_diffrn_measured_fraction_theta_max 0.979
_diffrn_measurement_device '95mm CCD camera on \k-goniostat'
_diffrn_measurement_device_type KappaCCD
_diffrn_measurement_method 'CCD rotation images, thick slices'
_diffrn_orient_matrix_type 'by Nonius Collect from scalepack cell'
_diffrn_orient_matrix_UB_11 0.393603E-1
_diffrn_orient_matrix_UB_12 0.283875E-1
_diffrn_orient_matrix_UB_13 -0.622822E-1
_diffrn_orient_matrix_UB_21 -0.812104E-1
_diffrn_orient_matrix_UB_22 -0.423381E-1
_diffrn_orient_matrix_UB_23 -0.321528E-1
_diffrn_orient_matrix_UB_31 -0.356748E-1
_diffrn_orient_matrix_UB_32 0.127699
_diffrn_orient_matrix_UB_33 0.31852E-2
_diffrn_radiation_monochromator graphite
_diffrn_radiation_probe x-ray
_diffrn_radiation_type MoK\a
_diffrn_radiation_wavelength 0.71073
_diffrn_reflns_av_R_equivalents 0.0465
_diffrn_reflns_av_unetI/netI 0.0649
_diffrn_reflns_limit_h_max 11
_diffrn_reflns_limit_h_min -13
_diffrn_reflns_limit_k_max 9
_diffrn_reflns_limit_k_min -7
_diffrn_reflns_limit_l_max 18
_diffrn_reflns_limit_l_min -17
_diffrn_reflns_number 9756
_diffrn_reflns_reduction_process
;
Scaled and merged with SORTAV
R.H. Blessing, (1987) Cryst. Rev. 1, 3-58
R.H. Blessing, (1989) J. Appl. Cryst. 22, 396-397
;
_diffrn_reflns_theta_full 27.49
_diffrn_reflns_theta_max 27.49
_diffrn_reflns_theta_min 3.14
_diffrn_source 'Enraf Nonius FR590'
_exptl_absorpt_coefficient_mu 0.082
_exptl_absorpt_correction_T_max 0.9943
_exptl_absorpt_correction_T_min 0.9797
_exptl_absorpt_correction_type multi-scan
_exptl_absorpt_process_details
;
R.H. Blessing, Acta Cryst. (1995), A51, 33-38
;
_exptl_crystal_colour colourless
_exptl_crystal_density_diffrn 1.286
_exptl_crystal_density_method 'not measured'
_exptl_crystal_description plate
_exptl_crystal_F_000 440
_exptl_crystal_size_max 0.25
_exptl_crystal_size_mid 0.15
_exptl_crystal_size_min 0.07
_refine_diff_density_max 0.196
_refine_diff_density_min -0.203
_refine_diff_density_rms 0.048
_refine_ls_abs_structure_details 'Flack H D (1983), Acta Cryst. A39, 876-881'
_refine_ls_abs_structure_Flack 1.1(16)
_refine_ls_extinction_method none
_refine_ls_goodness_of_fit_ref 1.133
_refine_ls_hydrogen_treatment mixed
_refine_ls_matrix_type full
_refine_ls_number_parameters 361
_refine_ls_number_reflns 4320
_refine_ls_number_restraints 1
_refine_ls_restrained_S_all 1.133
_refine_ls_R_factor_all 0.0727
_refine_ls_R_factor_gt 0.0509
_refine_ls_shift/su_max 0
_refine_ls_shift/su_mean 0
_refine_ls_structure_factor_coef Fsqd
_refine_ls_weighting_details 'calc w=1/[\s^2^(Fo^2^)+(0.0262P)^2^+0.3256P] where P=(Fo^2^+2Fc^2^)/3'
_refine_ls_weighting_scheme calc
_refine_ls_wR_factor_gt 0.0974
_refine_ls_wR_factor_ref 0.1084
_reflns_number_gt 3530
_reflns_number_total 4320
_reflns_threshold_expression >2sigma(I)
_cod_data_source_file b310274b.txt
_cod_data_source_block pb6b
_cod_database_code 7104905

loop_
_symmetry_equiv_pos_as_xyz
'x, y, z'
'-x, y+1/2, -z'

loop_
_atom_site_label
_atom_site_type_symbol
_atom_site_fract_x
_atom_site_fract_y
_atom_site_fract_z
_atom_site_U_iso_or_equiv
_atom_site_adp_type
_atom_site_occupancy
_atom_site_symmetry_multiplicity
_atom_site_calc_flag
_atom_site_refinement_flags
_atom_site_disorder_assembly
_atom_site_disorder_group
C2 C 0.6453(2) 0.2419(3) 0.23028(17) 0.0259(5) Uani 1 1 d . . .
C3 C 0.7556(2) 0.1850(4) 0.29312(17) 0.0258(5) Uani 1 1 d . . .
C5 C 0.8575(2) 0.4789(3) 0.26044(18) 0.0279(6) Uani 1 1 d . . .
C6 C 0.7502(2) 0.5431(4) 0.1907(2) 0.0299(6) Uani 1 1 d . . .
C7 C 0.6420(2) 0.4053(3) 0.18337(17) 0.0266(5) Uani 1 1 d . . .
C8 C 0.5231(2) 0.4081(3) 0.13040(17) 0.0268(6) Uani 1 1 d . . .
C9 C 0.4673(2) 0.5296(4) 0.06484(18) 0.0323(6) Uani 1 1 d . . .
C10 C 0.3504(3) 0.4824(4) 0.02338(19) 0.0368(7) Uani 1 1 d . . .
C11 C 0.2848(3) 0.3214(4) 0.0482(2) 0.0390(7) Uani 1 1 d . . .
C12 C 0.3357(2) 0.1998(4) 0.11284(19) 0.0333(6) Uani 1 1 d . . .
C13 C 0.4569(2) 0.2435(4) 0.15177(17) 0.0270(5) Uani 1 1 d . . .
C14 C 0.7302(2) 0.2379(4) 0.39571(17) 0.0264(5) Uani 1 1 d . . .
C15 C 0.7171(2) 0.4464(3) 0.40566(17) 0.0260(5) Uani 1 1 d . . .
C16 C 0.8362(2) 0.5420(4) 0.36207(19) 0.0278(6) Uani 1 1 d . . .
C17 C 0.9541(3) 0.4987(4) 0.41864(19) 0.0332(6) Uani 1 1 d . . .
C19 C 0.6948(3) 0.5016(4) 0.50742(18) 0.0308(6) Uani 1 1 d . . .
C20 C 0.6591(2) 0.7000(4) 0.51991(18) 0.0296(6) Uani 1 1 d . . .
C22 C 0.6478(3) 0.9444(4) 0.6290(2) 0.0435(7) Uani 1 1 d . . .
C23 C 0.4999(3) -0.0392(4) 0.2482(2) 0.0321(6) Uani 1 1 d . . .
C24 C 0.9261(3) 0.2097(4) 0.17405(19) 0.0320(6) Uani 1 1 d . . .
C25 C 1.0012(2) 0.0311(4) 0.18339(18) 0.0268(6) Uani 1 1 d . . .
C26 C 1.0515(2) -0.0288(4) 0.26885(18) 0.0318(6) Uani 1 1 d . . .
C27 C 1.1285(3) -0.1845(4) 0.2726(2) 0.0337(6) Uani 1 1 d . . .
C28 C 1.1578(3) -0.2822(4) 0.1920(2) 0.0346(6) Uani 1 1 d . . .
C29 C 1.1070(3) -0.2234(4) 0.1070(2) 0.0357(6) Uani 1 1 d . . .
C30 C 1.0291(2) -0.0691(4) 0.10275(19) 0.0321(6) Uani 1 1 d . . .
O20 O 0.61990(19) 0.8011(3) 0.45844(14) 0.0427(5) Uani 1 1 d . . .
021 O 0.67303(19) 0.7520(3) 0.60894(13) 0.0389(5) Uani 1 1 d . . .
N1 N 0.53297(19) 0.1425(3) 0.21333(15) 0.0266(5) Uani 1 1 d . . .
N4 N 0.87548(18) 0.2783(3) 0.26241(14) 0.0266(5) Uani 1 1 d . . .
N18 N 1.0421(2) 0.4645(4) 0.46375(17) 0.0464(6) Uani 1 1 d . . .
H3 H 0.771(3) 0.048(5) 0.288(2) 0.056 Uiso 1 1 d . . .
H5 H 0.944(3) 0.535(4) 0.240(2) 0.056 Uiso 1 1 d . . .
H6A H 0.717(3) 0.665(5) 0.214(2) 0.056 Uiso 1 1 d . . .
H6B H 0.796(3) 0.560(4) 0.128(3) 0.056 Uiso 1 1 d . . .
H9 H 0.518(3) 0.643(5) 0.046(2) 0.056 Uiso 1 1 d . . .
H10 H 0.315(3) 0.566(4) -0.027(2) 0.056 Uiso 1 1 d . . .
H11 H 0.206(3) 0.295(4) 0.018(2) 0.056 Uiso 1 1 d . . .
H12 H 0.289(3) 0.080(4) 0.132(2) 0.056 Uiso 1 1 d . . .
H14A H 0.808(3) 0.192(4) 0.433(2) 0.056 Uiso 1 1 d . . .
H14B H 0.645(3) 0.174(4) 0.418(2) 0.056 Uiso 1 1 d . . .
H15 H 0.639(3) 0.496(5) 0.369(2) 0.056 Uiso 1 1 d . . .
H16 H 0.821(3) 0.685(5) 0.364(2) 0.056 Uiso 1 1 d . . .
H19A H 0.618(3) 0.429(5) 0.536(2) 0.056 Uiso 1 1 d . . .
H19B H 0.777(3) 0.478(4) 0.548(2) 0.056 Uiso 1 1 d . . .
H22A H 0.566(3) 0.991(5) 0.592(2) 0.056 Uiso 1 1 d . . .
H22C H 0.722(3) 1.022(5) 0.612(2) 0.056 Uiso 1 1 d . . .
H23A H 0.563(3) -0.079(4) 0.297(2) 0.056 Uiso 1 1 d . . .
H23B H 0.415(3) -0.038(5) 0.275(2) 0.056 Uiso 1 1 d . . .
H23C H 0.506(3) -0.134(5) 0.196(2) 0.056 Uiso 1 1 d . . .
H24A H 0.852(3) 0.196(4) 0.126(2) 0.056 Uiso 1 1 d . . .
H24B H 0.991(3) 0.312(5) 0.150(2) 0.056 Uiso 1 1 d . . .
H26 H 1.035(3) 0.044(4) 0.328(2) 0.056 Uiso 1 1 d . . .
H27 H 1.164(3) -0.231(4) 0.334(2) 0.056 Uiso 1 1 d . . .
H28 H 1.216(3) -0.389(5) 0.192(2) 0.056 Uiso 1 1 d . . .
H29 H 1.132(3) -0.293(5) 0.049(2) 0.056 Uiso 1 1 d . . .
H29C H 0.630(3) 0.952(5) 0.692(3) 0.056 Uiso 1 1 d . . .
H30 H 0.992(3) -0.021(5) 0.042(2) 0.056 Uiso 1 1 d . . .

loop_
_atom_site_aniso_label
_atom_site_aniso_U_11
_atom_site_aniso_U_22
_atom_site_aniso_U_33
_atom_site_aniso_U_23
_atom_site_aniso_U_13
_atom_site_aniso_U_12
C2 0.0217(11) 0.0333(14) 0.0228(13) -0.0025(11) -0.0022(9) 0.0018(10)
C3 0.0232(12) 0.0272(13) 0.0269(13) -0.0002(10) -0.0038(10) 0.0027(10)
C5 0.0234(12) 0.0298(14) 0.0304(14) -0.0013(11) -0.0011(10) -0.0009(11)
C6 0.0258(13) 0.0333(14) 0.0304(15) 0.0041(12) -0.0014(11) -0.0027(12)
C7 0.0224(12) 0.0326(14) 0.0249(13) 0.0002(10) -0.0035(10) 0.0020(10)
C8 0.0237(12) 0.0360(14) 0.0209(13) -0.0026(11) 0.0011(10) 0.0061(10)
C9 0.0284(13) 0.0442(16) 0.0245(14) 0.0010(12) 0.0007(11) 0.0095(12)
C10 0.0318(14) 0.0514(18) 0.0272(15) 0.0001(13) -0.0033(11) 0.0175(14)
C11 0.0246(13) 0.0598(19) 0.0325(17) -0.0085(14) -0.0072(12) 0.0093(14)
C12 0.0221(12) 0.0454(17) 0.0325(15) -0.0069(13) -0.0016(11) 0.0025(12)
C13 0.0222(11) 0.0381(15) 0.0208(12) -0.0030(11) -0.0010(9) 0.0020(11)
C14 0.0228(12) 0.0300(14) 0.0264(13) 0.0001(11) -0.0016(10) 0.0007(11)
C15 0.0225(12) 0.0295(14) 0.0259(13) 0.0012(10) -0.0022(10) -0.0004(10)
C16 0.0248(13) 0.0302(14) 0.0282(14) -0.0021(11) -0.0018(10) -0.0009(11)
C17 0.0275(13) 0.0408(16) 0.0313(14) -0.0057(12) 0.0020(11) -0.0060(11)
C19 0.0329(14) 0.0337(16) 0.0258(14) 0.0024(11) -0.0032(11) -0.0009(11)
C20 0.0234(12) 0.0366(15) 0.0289(14) -0.0056(12) 0.0029(10) -0.0032(11)
C22 0.0487(18) 0.0418(18) 0.0401(18) -0.0144(14) 0.0087(15) -0.0120(15)
C23 0.0304(13) 0.0307(14) 0.0352(15) 0.0007(12) -0.0024(12) -0.0039(12)
C24 0.0289(13) 0.0423(16) 0.0246(14) -0.0026(12) 0.0000(10) 0.0054(12)
C25 0.0175(11) 0.0351(14) 0.0278(14) -0.0030(11) -0.0007(10) -0.0013(10)
C26 0.0287(13) 0.0391(15) 0.0276(14) -0.0036(12) -0.0031(11) 0.0023(12)
C27 0.0357(14) 0.0331(15) 0.0322(16) -0.0018(12) -0.0071(12) 0.0020(11)
C28 0.0317(14) 0.0302(15) 0.0419(17) -0.0058(12) -0.0040(12) 0.0021(12)
C29 0.0344(14) 0.0399(16) 0.0329(15) -0.0106(12) -0.0029(12) 0.0013(12)
C30 0.0283(13) 0.0400(16) 0.0279(14) -0.0043(11) -0.0038(11) 0.0007(11)
O20 0.0531(12) 0.0383(12) 0.0367(12) -0.0040(9) -0.0113(10) 0.0139(10)
021 0.0522(11) 0.0385(11) 0.0260(10) -0.0045(8) 0.0012(8) -0.0088(9)
N1 0.0225(10) 0.0297(12) 0.0276(12) 0.0000(9) -0.0031(9) -0.0001(8)
N4 0.0228(10) 0.0317(12) 0.0253(11) 0.0003(9) -0.0003(8) 0.0028(9)
N18 0.0331(13) 0.0650(17) 0.0409(14) -0.0066(13) -0.0080(11) -0.0067(13)

loop_
_atom_type_symbol
_atom_type_description
_atom_type_scat_dispersion_real
_atom_type_scat_dispersion_imag
_atom_type_scat_source
C C 0.0033 0.0016 'International Tables Vol C Tables 4.2.6.8 and 6.1.1.4'
H H 0 0 'International Tables Vol C Tables 4.2.6.8 and 6.1.1.4'
O O 0.0106 0.006 'International Tables Vol C Tables 4.2.6.8 and 6.1.1.4'
N N 0.0061 0.0033 'International Tables Vol C Tables 4.2.6.8 and 6.1.1.4'

loop_
_geom_angle_atom_site_label_1
_geom_angle_atom_site_label_2
_geom_angle_atom_site_label_3
_geom_angle
_geom_angle_site_symmetry_1
_geom_angle_site_symmetry_3
_geom_angle_publ_flag
C7 C2 N1 110.56(19) . . ?
C7 C2 C3 123.3(2) . . ?
N1 C2 C3 126.1(2) . . ?
N4 C3 C2 109.1(2) . . ?
N4 C3 C14 108.37(19) . . ?
C2 C3 C14 111.4(2) . . ?
N4 C3 H3 107.6(18) . . ?
C2 C3 H3 110.3(18) . . ?
C14 C3 H3 109.9(19) . . ?
N4 C5 C16 107.3(2) . . ?
N4 C5 C6 113.5(2) . . ?
C16 C5 C6 114.0(2) . . ?
N4 C5 H5 106.9(18) . . ?
C16 C5 H5 106.3(18) . . ?
C6 C5 H5 108.4(17) . . ?
C7 C6 C5 111.7(2) . . ?
C7 C6 H6A 111.1(19) . . ?
C5 C6 H6A 106.8(19) . . ?
C7 C6 H6B 111.7(18) . . ?
C5 C6 H6B 105.3(18) . . ?
H6A C6 H6B 110(2) . . ?
C2 C7 C8 106.8(2) . . ?
C2 C7 C6 122.1(2) . . ?
C8 C7 C6 131.1(2) . . ?
C9 C8 C13 118.7(2) . . ?
C9 C8 C7 134.6(2) . . ?
C13 C8 C7 106.6(2) . . ?
C10 C9 C8 118.7(3) . . ?
C10 C9 H9 122.6(18) . . ?
C8 C9 H9 118.5(18) . . ?
C9 C10 C11 121.5(3) . . ?
C9 C10 H10 117.5(18) . . ?
C11 C10 H10 121.0(18) . . ?
C12 C11 C10 121.6(2) . . ?
C12 C11 H11 120(2) . . ?
C10 C11 H11 119(2) . . ?
C11 C12 C13 117.0(3) . . ?
C11 C12 H12 123.2(18) . . ?
C13 C12 H12 119.8(18) . . ?
N1 C13 C12 129.2(2) . . ?
N1 C13 C8 108.29(19) . . ?
C12 C13 C8 122.5(2) . . ?
C15 C14 C3 110.6(2) . . ?
C15 C14 H14A 110.3(19) . . ?
C3 C14 H14A 106.0(19) . . ?
C15 C14 H14B 109.9(18) . . ?
C3 C14 H14B 109.2(17) . . ?
H14A C14 H14B 111(3) . . ?
C19 C15 C14 111.3(2) . . ?
C19 C15 C16 112.9(2) . . ?
C14 C15 C16 109.8(2) . . ?
C19 C15 H15 105.8(19) . . ?
C14 C15 H15 111.6(19) . . ?
C16 C15 H15 105.1(18) . . ?
C17 C16 C5 109.0(2) . . ?
C17 C16 C15 109.6(2) . . ?
C5 C16 C15 111.3(2) . . ?
C17 C16 H16 108.8(17) . . ?
C5 C16 H16 109.7(18) . . ?
C15 C16 H16 108.3(17) . . ?
N18 C17 C16 178.2(3) . . ?
C20 C19 C15 113.9(2) . . ?
C20 C19 H19A 104.7(18) . . ?
C15 C19 H19A 111.4(18) . . ?
C20 C19 H19B 106.9(18) . . ?
C15 C19 H19B 111.0(18) . . ?
H19A C19 H19B 109(2) . . ?
O20 C20 021 123.4(2) . . ?
O20 C20 C19 125.4(2) . . ?
021 C20 C19 111.2(2) . . ?
021 C22 H22A 110.9(19) . . ?
021 C22 H22C 111.4(19) . . ?
H22A C22 H22C 108(3) . . ?
021 C22 H29C 107(2) . . ?
H22A C22 H29C 108(3) . . ?
H22C C22 H29C 112(3) . . ?
N1 C23 H23A 110.5(18) . . ?
N1 C23 H23B 110(2) . . ?
H23A C23 H23B 109(3) . . ?
N1 C23 H23C 110.3(18) . . ?
H23A C23 H23C 106(3) . . ?
H23B C23 H23C 111(3) . . ?
N4 C24 C25 113.8(2) . . ?
N4 C24 H24A 110.3(18) . . ?
C25 C24 H24A 110.5(18) . . ?
N4 C24 H24B 105.7(18) . . ?
C25 C24 H24B 107.8(17) . . ?
H24A C24 H24B 109(3) . . ?
C26 C25 C30 118.8(2) . . ?
C26 C25 C24 122.2(2) . . ?
C30 C25 C24 118.9(2) . . ?
C27 C26 C25 120.1(2) . . ?
C27 C26 H26 120.0(18) . . ?
C25 C26 H26 119.9(18) . . ?
C26 C27 C28 121.1(3) . . ?
C26 C27 H27 121.1(18) . . ?
C28 C27 H27 117.8(18) . . ?
C29 C28 C27 119.0(3) . . ?
C29 C28 H28 118(2) . . ?
C27 C28 H28 122(2) . . ?
C30 C29 C28 120.3(3) . . ?
C30 C29 H29 121.5(18) . . ?
C28 C29 H29 118.1(18) . . ?
C29 C30 C25 120.8(2) . . ?
C29 C30 H30 122.2(19) . . ?
C25 C30 H30 116.9(19) . . ?
C20 021 C22 116.3(2) . . ?
C13 N1 C2 107.7(2) . . ?
C13 N1 C23 124.5(2) . . ?
C2 N1 C23 127.8(2) . . ?
C24 N4 C5 111.7(2) . . ?
C24 N4 C3 113.8(2) . . ?
C5 N4 C3 110.86(19) . . ?

loop_
_geom_bond_atom_site_label_1
_geom_bond_atom_site_label_2
_geom_bond_distance
_geom_bond_site_symmetry_2
_geom_bond_publ_flag
C2 C7 1.364(4) . ?
C2 N1 1.384(3) . ?
C2 C3 1.501(3) . ?
C3 N4 1.478(3) . ?
C3 C14 1.536(3) . ?
C3 H3 1.01(3) . ?
C5 N4 1.471(3) . ?
C5 C16 1.537(4) . ?
C5 C6 1.553(3) . ?
C5 H5 1.03(3) . ?
C6 C7 1.503(3) . ?
C6 H6A 1.01(4) . ?
C6 H6B 1.02(4) . ?
C7 C8 1.435(3) . ?
C8 C9 1.406(3) . ?
C8 C13 1.412(4) . ?
C9 C10 1.381(4) . ?
C9 H9 1.02(3) . ?
C10 C11 1.399(4) . ?
C10 H10 1.01(3) . ?
C11 C12 1.378(4) . ?
C11 H11 0.93(3) . ?
C12 C13 1.400(3) . ?
C12 H12 1.03(3) . ?
C13 N1 1.384(3) . ?
C14 C15 1.529(4) . ?
C14 H14A 1.02(3) . ?
C14 H14B 1.05(3) . ?
C15 C19 1.524(3) . ?
C15 C16 1.545(3) . ?
C15 H15 1.03(3) . ?
C16 C17 1.487(4) . ?
C16 H16 1.05(4) . ?
C17 N18 1.136(3) . ?
C19 C20 1.500(4) . ?
C19 H19A 1.04(3) . ?
C19 H19B 1.04(3) . ?
C20 O20 1.211(3) . ?
C20 021 1.331(3) . ?
C22 021 1.452(4) . ?
C22 H22A 1.05(3) . ?
C22 H22C 0.98(4) . ?
C22 H29C 0.92(4) . ?
C23 N1 1.454(3) . ?
C23 H23A 0.99(3) . ?
C23 H23B 0.96(3) . ?
C23 H23C 1.02(3) . ?
C24 N4 1.454(3) . ?
C24 C25 1.518(4) . ?
C24 H24A 1.03(3) . ?
C24 H24B 1.06(3) . ?
C25 C26 1.391(3) . ?
C25 C30 1.393(4) . ?
C26 C27 1.383(4) . ?
C26 H26 1.01(3) . ?
C27 C28 1.385(4) . ?
C27 H27 1.01(3) . ?
C28 C29 1.385(4) . ?
C28 H28 0.98(3) . ?
C29 C30 1.381(4) . ?
C29 H29 1.01(3) . ?
C30 H30 1.00(3) . ?

loop_
_cod_related_entry_id
_cod_related_entry_database
_cod_related_entry_code
1 ChemSpider 21198780
